data_4338738
loop_
_publ_author_name
'Su, Yan-Hui'
'Bao, Song Song'
'Zheng, Li-Min'

_publ_section_title
;
 Heterometallic 3d-4f Coordination Polymers Based on
 1,4,7-Triazacyclononane-1,4,7-triyl-tris(methylenephosphonate).
;
_journal_issue 12
_journal_name_full 'Inorganic chemistry'
_journal_page_first 6042
_journal_page_last 6047
_journal_paper_doi 10.1021/ic500356b
_journal_volume 53
_journal_year 2014
_chemical_formula_moiety 'C9 H27 Fe N3 O13 P3 Sm, Cl O4, 5(H2 O)'
_chemical_formula_sum 'C9 H37 Cl Fe N3 O22 P3 Sm'
_chemical_formula_weight 873.97
_chemical_name_systematic
;
 ?
;
_space_group_crystal_system monoclinic
_space_group_IT_number 14
_space_group_name_Hall '-P 2yn'
_space_group_name_H-M_alt 'P 1 21/n 1'
_symmetry_space_group_name_Hall '-P 2yn'
_symmetry_space_group_name_H-M 'P 1 21/n 1'
_atom_sites_solution_hydrogens mixed
_audit_creation_method SHELXL-2013
_cell_angle_alpha 90
_cell_angle_beta 110.601(4)
_cell_angle_gamma 90
_cell_formula_units_Z 4
_cell_length_a 17.490(4)
_cell_length_b 8.8149(18)
_cell_length_c 19.067(4)
_cell_measurement_reflns_used 2402
_cell_measurement_temperature 293(2)
_cell_measurement_theta_max 24.25
_cell_measurement_theta_min 2.28
_cell_volume 2751.6(10)
_computing_cell_refinement SMART
_computing_data_collection 'SMART (Bruker, 2000)'
_computing_data_reduction 'SAINT (Bruker, 2000)'
_computing_molecular_graphics SHELXTL
_computing_publication_material SHELXTL
_computing_structure_refinement 'SHELXL-2013 (Sheldrick, 2013)'
_computing_structure_solution 'SHELXTL (Bruker, 2000)'
_diffrn_ambient_temperature 293(2)
_diffrn_measured_fraction_theta_full 0.996
_diffrn_measured_fraction_theta_max 0.996
_diffrn_measurement_device_type 'Bruker APEX II'
_diffrn_radiation_type MoK\a
_diffrn_radiation_wavelength 0.71073
_diffrn_reflns_av_R_equivalents 0.0888
_diffrn_reflns_av_unetI/netI 0.1079
_diffrn_reflns_Laue_measured_fraction_full 0.996
_diffrn_reflns_Laue_measured_fraction_max 0.996
_diffrn_reflns_limit_h_max 20
_diffrn_reflns_limit_h_min -21
_diffrn_reflns_limit_k_max 10
_diffrn_reflns_limit_k_min -10
_diffrn_reflns_limit_l_max 23
_diffrn_reflns_limit_l_min -19
_diffrn_reflns_number 13781
_diffrn_reflns_point_group_measured_fraction_full 0.996
_diffrn_reflns_point_group_measured_fraction_max 0.996
_diffrn_reflns_theta_full 25.242
_diffrn_reflns_theta_max 25.499
_diffrn_reflns_theta_min 1.962
_exptl_absorpt_coefficient_mu 3.009
_exptl_absorpt_correction_T_max 0.840
_exptl_absorpt_correction_T_min 0.708
_exptl_absorpt_correction_type multi-scan
_exptl_absorpt_process_details 'SADABS(Bruker, 2000)'
_exptl_crystal_density_diffrn 2.110
_exptl_crystal_F_000 1752
_exptl_crystal_size_max 0.160
_exptl_crystal_size_mid 0.100
_exptl_crystal_size_min 0.060
_refine_diff_density_max 1.122
_refine_diff_density_min -0.704
_refine_diff_density_rms 0.152
_refine_ls_extinction_method none
_refine_ls_goodness_of_fit_ref 0.975
_refine_ls_hydrogen_treatment constr
_refine_ls_matrix_type full
_refine_ls_number_parameters 396
_refine_ls_number_reflns 5107
_refine_ls_number_restraints 130
_refine_ls_restrained_S_all 1.011
_refine_ls_R_factor_all 0.0634
_refine_ls_R_factor_gt 0.0444
_refine_ls_shift/su_max 0.001
_refine_ls_shift/su_mean 0.000
_refine_ls_structure_factor_coef Fsqd
_refine_ls_weighting_details 'w=1/[\s^2^(Fo^2^)+(0.0121P)^2^] where P=(Fo^2^+2Fc^2^)/3'
_refine_ls_weighting_scheme calc
_refine_ls_wR_factor_gt 0.0917
_refine_ls_wR_factor_ref 0.0944
_reflns_Friedel_coverage 0.000
_reflns_number_gt 3519
_reflns_number_total 5107
_reflns_threshold_expression 'I > 2\s(I)'
_cod_data_source_file ic500356b_si_003.cif
_cod_data_source_block FeSm-1
_cod_depositor_comments 'Adding full bibliography for 4338738--4338740.cif.'
_cod_original_cell_volume 2751.7(10)
_cod_database_code 4338738
_shelx_space_group_comment
;
The symmetry employed for this shelxl refinement is uniquely defined
by the following loop, which should always be used as a source of
symmetry information in preference to the above space-group names.
They are only intended as comments.
;
_shelx_estimated_absorpt_t_min 0.645
_shelx_estimated_absorpt_t_max 0.840
_shelxl_version_number 2013-4

loop_
_space_group_symop_operation_xyz
'x, y, z'
'-x+1/2, y+1/2, -z+1/2'
'-x, -y, -z'
'x-1/2, -y-1/2, z-1/2'

loop_
_atom_site_label
_atom_site_type_symbol
_atom_site_fract_x
_atom_site_fract_y
_atom_site_fract_z
_atom_site_U_iso_or_equiv
_atom_site_adp_type
_atom_site_occupancy
_atom_site_site_symmetry_order
_atom_site_calc_flag
_atom_site_refinement_flags_posn
_atom_site_refinement_flags_adp
_atom_site_refinement_flags_occupancy
_atom_site_disorder_assembly
_atom_site_disorder_group
Fe1 Fe 0.28512(5) 0.19362(12) 0.57855(5) 0.0181(2) Uani 1 1 d . . . . .
Sm1 Sm 0.09194(2) -0.31770(4) 0.61050(2) 0.01942(12) Uani 1 1 d . . . . .
P1 P 0.28661(11) -0.1508(2) 0.59953(10) 0.0213(5) Uani 1 1 d . . . . .
P2 P 0.39380(11) 0.3783(2) 0.71110(10) 0.0216(4) Uani 1 1 d . . . . .
P3 P 0.12106(10) 0.3459(2) 0.50523(10) 0.0202(4) Uani 1 1 d . . . . .
N1 N 0.2955(3) 0.0414(7) 0.4914(3) 0.0225(14) Uani 1 1 d . . . . .
N2 N 0.4134(3) 0.2259(6) 0.5940(3) 0.0216(14) Uani 1 1 d . . . . .
N3 N 0.2730(3) 0.3575(6) 0.4884(3) 0.0205(14) Uani 1 1 d . . . . .
O1 O 0.2971(3) 0.0063(5) 0.6361(2) 0.0222(12) Uani 1 1 d . . . . .
O2 O 0.3691(3) -0.2326(6) 0.6247(3) 0.0345(14) Uani 1 1 d . . . . .
H2 H 0.3707 -0.2957 0.6567 0.052 Uiso 1 1 calc R U . . .
O3 O 0.2205(3) -0.2444(6) 0.6089(2) 0.0314(13) Uani 1 1 d . . . . .
O4 O 0.4089(3) 0.3353(6) 0.7906(2) 0.0301(13) Uani 1 1 d . . . . .
O5 O 0.3057(3) 0.3429(5) 0.6586(2) 0.0250(12) Uani 1 1 d . . . . .
O6 O 0.4149(3) 0.5425(6) 0.7044(3) 0.0334(13) Uani 1 1 d . . . . .
O7 O 0.1673(2) 0.2012(5) 0.5443(2) 0.0235(11) Uani 1 1 d . . . . .
O8 O 0.0500(2) 0.3045(6) 0.4370(2) 0.0260(12) Uani 1 1 d . . . . .
O9 O 0.0982(3) 0.4428(6) 0.5600(2) 0.0277(12) Uani 1 1 d . . . . .
Cl1 Cl 0.18533(16) 0.1969(4) 0.17889(14) 0.0707(8) Uani 1 1 d D U . . .
O10 O 0.1355(9) 0.0642(14) 0.1571(9) 0.112(4) Uani 0.509(8) 1 d D U P A 1
O11 O 0.1416(9) 0.3321(15) 0.1504(10) 0.121(5) Uani 0.509(8) 1 d D U P A 1
O12 O 0.2459(8) 0.190(2) 0.1448(9) 0.108(5) Uani 0.509(8) 1 d D U P A 1
O13 O 0.2196(11) 0.204(2) 0.2561(4) 0.127(5) Uani 0.509(8) 1 d D U P A 1
O10' O 0.1642(10) 0.116(2) 0.2324(8) 0.133(5) Uani 0.491(8) 1 d D U P A 2
O11' O 0.1194(6) 0.207(2) 0.1104(5) 0.077(4) Uani 0.491(8) 1 d D U P A 2
O12' O 0.2541(9) 0.135(2) 0.1692(11) 0.130(6) Uani 0.491(8) 1 d D U P A 2
O13' O 0.1960(12) 0.3490(13) 0.2076(10) 0.143(5) Uani 0.491(8) 1 d D U P A 2
O1W O 0.2045(3) -0.4423(7) 0.7159(2) 0.0409(15) Uani 1 1 d . . . . .
H1WA H 0.2496 -0.4288 0.7092 0.061 Uiso 1 1 d R U . . .
H1WB H 0.2070 -0.4023 0.7573 0.061 Uiso 1 1 d R U . . .
O2W O 0.0391(3) -0.5076(6) 0.6808(3) 0.0410(15) Uani 1 1 d . . . . .
H2WA H 0.0693 -0.5883 0.6929 0.062 Uiso 1 1 d R U . . .
H2WB H -0.0133 -0.5117 0.6498 0.062 Uiso 1 1 d R U . . .
O3W O 0.0607(3) -0.2990(6) 0.4698(2) 0.0372(14) Uani 1 1 d . . . . .
H3WA H 0.0142 -0.2578 0.4491 0.056 Uiso 1 1 d R U . . .
H3WB H 0.0971 -0.2453 0.4619 0.056 Uiso 1 1 d R U . . .
O4W O 0.0704(3) -0.0382(6) 0.5668(3) 0.0415(15) Uani 1 1 d . . . . .
H4WA H 0.0761 0.0184 0.6044 0.062 Uiso 1 1 d R U . . .
H4WB H 0.1056 -0.0142 0.5473 0.062 Uiso 1 1 d R U . . .
O5W O 0.5352(8) 0.7223(18) 0.6178(7) 0.246(7) Uani 1 1 d . . . . .
H5WA H 0.5159 0.7780 0.6439 0.295 Uiso 1 1 d R U . . .
H5WB H 0.5858 0.7013 0.6372 0.369 Uiso 1 1 d R U . . .
O6W O 0.5977(15) 0.633(2) 0.7535(10) 0.406(14) Uani 1 1 d . . . . .
H6WD H 0.5734 0.5602 0.7252 0.487 Uiso 1 1 d R U . . .
H6WC H 0.6501 0.6333 0.7666 0.608 Uiso 1 1 d R U . . .
O7W O 0.5592(4) 0.5683(11) 0.8743(5) 0.146(4) Uani 1 1 d . . . . .
H7WA H 0.5222 0.5261 0.8379 0.175 Uiso 1 1 d R U . . .
H7WB H 0.5918 0.6158 0.8580 0.219 Uiso 1 1 d R U . . .
O8W O 0.9113(3) 0.4704(6) 0.7341(3) 0.105(3) Uani 1 1 d . . . . .
H8WA H 0.8644 0.4293 0.7173 0.126 Uiso 1 1 d R U . . .
H8WB H 0.9480 0.4041 0.7531 0.158 Uiso 1 1 d R U . . .
O9W O 0.1336(3) 0.2294(6) 0.6955(3) 0.080(2) Uani 1 1 d R . . . .
H9WA H 0.1367 0.2510 0.6521 0.096 Uiso 1 1 d R U . . .
H9WB H 0.0950 0.1720 0.6969 0.120 Uiso 1 1 d R U . . .
C1 C 0.2680(5) 0.2778(9) 0.4180(4) 0.030(2) Uani 1 1 d . . . . .
H1A H 0.3203 0.2854 0.4112 0.036 Uiso 1 1 calc R U . . .
H1B H 0.2274 0.3276 0.3758 0.036 Uiso 1 1 calc R U . . .
C2 C 0.2454(5) 0.1113(9) 0.4187(4) 0.033(2) Uani 1 1 d . . . . .
H2A H 0.1879 0.1024 0.4116 0.040 Uiso 1 1 calc R U . . .
H2B H 0.2549 0.0585 0.3779 0.040 Uiso 1 1 calc R U . . .
C3 C 0.3819(4) 0.0267(9) 0.4974(4) 0.032(2) Uani 1 1 d . . . . .
H3A H 0.3908 0.0867 0.4583 0.039 Uiso 1 1 calc R U . . .
H3B H 0.3931 -0.0785 0.4895 0.039 Uiso 1 1 calc R U . . .
C4 C 0.4404(4) 0.0780(9) 0.5725(4) 0.0307(19) Uani 1 1 d . . . . .
H4A H 0.4430 0.0022 0.6101 0.037 Uiso 1 1 calc R U . . .
H4B H 0.4947 0.0889 0.5702 0.037 Uiso 1 1 calc R U . . .
C5 C 0.4232(4) 0.3543(8) 0.5471(4) 0.0278(19) Uani 1 1 d . . . . .
H5A H 0.4362 0.3142 0.5053 0.033 Uiso 1 1 calc R U . . .
H5B H 0.4687 0.4169 0.5768 0.033 Uiso 1 1 calc R U . . .
C6 C 0.3472(4) 0.4521(8) 0.5173(4) 0.0250(18) Uani 1 1 d . . . . .
H6A H 0.3435 0.5171 0.5570 0.030 Uiso 1 1 calc R U . . .
H6B H 0.3511 0.5165 0.4774 0.030 Uiso 1 1 calc R U . . .
C7 C 0.2597(4) -0.1032(8) 0.5008(4) 0.0256(18) Uani 1 1 d . . . . .
H7A H 0.2790 -0.1826 0.4760 0.031 Uiso 1 1 calc R U . . .
H7B H 0.2008 -0.0977 0.4775 0.031 Uiso 1 1 calc R U . . .
C8 C 0.4543(4) 0.2562(9) 0.6761(4) 0.0283(19) Uani 1 1 d . . . . .
H8A H 0.5070 0.3030 0.6849 0.034 Uiso 1 1 calc R U . . .
H8B H 0.4634 0.1609 0.7032 0.034 Uiso 1 1 calc R U . . .
C9 C 0.1990(4) 0.4505(8) 0.4808(4) 0.0235(17) Uani 1 1 d . . . . .
H9A H 0.1752 0.4861 0.4296 0.028 Uiso 1 1 calc R U . . .
H9B H 0.2154 0.5388 0.5130 0.028 Uiso 1 1 calc R U . . .

loop_
_atom_site_aniso_label
_atom_site_aniso_U_11
_atom_site_aniso_U_22
_atom_site_aniso_U_33
_atom_site_aniso_U_23
_atom_site_aniso_U_13
_atom_site_aniso_U_12
Fe1 0.0150(5) 0.0202(6) 0.0174(5) 0.0005(5) 0.0036(4) 0.0002(5)
Sm1 0.01643(19) 0.0214(2) 0.01756(19) -0.00010(19) 0.00234(14) -0.00035(18)
P1 0.0174(10) 0.0212(12) 0.0240(10) 0.0012(8) 0.0055(8) 0.0001(8)
P2 0.0230(10) 0.0218(11) 0.0161(10) 0.0002(8) 0.0020(8) -0.0001(9)
P3 0.0162(10) 0.0212(12) 0.0197(10) 0.0014(8) 0.0022(8) 0.0025(8)
N1 0.019(3) 0.026(4) 0.021(3) -0.004(3) 0.004(3) 0.000(3)
N2 0.021(3) 0.019(4) 0.025(3) -0.001(3) 0.008(3) 0.005(3)
N3 0.017(3) 0.020(4) 0.024(3) 0.003(3) 0.006(3) 0.001(3)
O1 0.024(3) 0.018(3) 0.022(3) 0.005(2) 0.005(2) -0.001(2)
O2 0.028(3) 0.035(4) 0.043(4) 0.012(3) 0.015(2) 0.005(3)
O3 0.029(3) 0.035(3) 0.027(3) 0.001(2) 0.006(2) -0.008(2)
O4 0.030(3) 0.035(3) 0.022(3) 0.003(2) 0.004(2) 0.007(3)
O5 0.022(3) 0.027(3) 0.023(3) -0.007(2) 0.005(2) 0.002(2)
O6 0.030(3) 0.029(3) 0.029(3) 0.002(2) -0.004(2) -0.001(3)
O7 0.017(2) 0.020(3) 0.030(3) 0.003(2) 0.004(2) 0.001(2)
O8 0.013(2) 0.038(3) 0.026(3) -0.006(3) 0.005(2) 0.002(2)
O9 0.025(3) 0.030(3) 0.028(3) -0.004(2) 0.009(2) 0.000(2)
Cl1 0.0620(17) 0.100(2) 0.0537(15) 0.0088(16) 0.0242(13) 0.0154(17)
O10 0.107(9) 0.133(8) 0.097(9) -0.022(8) 0.038(7) -0.016(6)
O11 0.097(9) 0.131(8) 0.120(10) 0.032(8) 0.020(8) 0.047(7)
O12 0.069(8) 0.174(13) 0.090(9) 0.061(9) 0.040(6) 0.054(7)
O13 0.172(11) 0.145(11) 0.050(4) 0.008(7) 0.021(6) -0.022(9)
O10' 0.134(10) 0.186(10) 0.066(8) 0.046(8) 0.022(7) -0.022(9)
O11' 0.067(7) 0.126(10) 0.039(5) -0.002(6) 0.018(4) 0.021(7)
O12' 0.080(7) 0.177(13) 0.128(12) 0.032(10) 0.030(7) 0.070(8)
O13' 0.157(11) 0.126(7) 0.114(10) -0.035(7) 0.007(9) -0.001(8)
O1W 0.029(3) 0.069(5) 0.023(3) 0.005(3) 0.007(2) 0.006(3)
O2W 0.036(3) 0.036(4) 0.048(3) 0.011(3) 0.012(3) 0.002(3)
O3W 0.025(3) 0.052(4) 0.028(3) 0.002(3) 0.001(2) -0.004(3)
O4W 0.042(3) 0.032(4) 0.053(4) 0.004(3) 0.020(3) -0.006(3)
O5W 0.237(14) 0.29(2) 0.281(16) 0.008(14) 0.178(13) -0.005(13)
O6W 0.68(4) 0.21(2) 0.28(2) 0.007(15) 0.11(2) 0.07(2)
O7W 0.052(5) 0.185(10) 0.179(9) -0.131(8) 0.014(5) -0.012(6)
O8W 0.082(6) 0.116(8) 0.127(7) -0.012(6) 0.050(5) -0.032(5)
O9W 0.102(6) 0.076(6) 0.078(5) 0.037(4) 0.050(4) 0.022(4)
C1 0.042(5) 0.031(5) 0.016(4) 0.005(3) 0.010(3) 0.006(4)
C2 0.043(5) 0.035(5) 0.018(4) 0.000(4) 0.007(4) -0.005(4)
C3 0.038(5) 0.031(5) 0.036(5) -0.007(4) 0.024(4) 0.007(4)
C4 0.024(4) 0.028(5) 0.044(5) -0.001(4) 0.018(4) 0.005(4)
C5 0.029(4) 0.030(5) 0.026(4) 0.002(3) 0.012(3) -0.009(4)
C6 0.023(4) 0.023(5) 0.029(4) 0.004(3) 0.010(3) -0.004(3)
C7 0.024(4) 0.021(5) 0.028(4) -0.004(3) 0.005(3) 0.001(3)
C8 0.019(4) 0.039(5) 0.022(4) 0.000(4) 0.001(3) 0.001(4)
C9 0.019(4) 0.024(5) 0.026(4) 0.006(3) 0.005(3) 0.006(3)

loop_
_atom_type_symbol
_atom_type_description
_atom_type_scat_dispersion_real
_atom_type_scat_dispersion_imag
_atom_type_scat_source
C C 0.0033 0.0016 'International Tables Vol C Tables 4.2.6.8 and 6.1.1.4'
H H 0.0000 0.0000 'International Tables Vol C Tables 4.2.6.8 and 6.1.1.4'
N N 0.0061 0.0033 'International Tables Vol C Tables 4.2.6.8 and 6.1.1.4'
O O 0.0106 0.0060 'International Tables Vol C Tables 4.2.6.8 and 6.1.1.4'
P P 0.1023 0.0942 'International Tables Vol C Tables 4.2.6.8 and 6.1.1.4'
Cl Cl 0.1484 0.1585 'International Tables Vol C Tables 4.2.6.8 and 6.1.1.4'
Fe Fe 0.3463 0.8444 'International Tables Vol C Tables 4.2.6.8 and 6.1.1.4'
Sm Sm -0.1638 3.4418 'International Tables Vol C Tables 4.2.6.8 and 6.1.1.4'

loop_
_geom_angle_atom_site_label_1
_geom_angle_atom_site_label_2
_geom_angle_atom_site_label_3
_geom_angle
_geom_angle_site_symmetry_1
_geom_angle_site_symmetry_3
O7 Fe1 O5 97.01(19) . .
O7 Fe1 O1 96.32(19) . .
O5 Fe1 O1 100.2(2) . .
O7 Fe1 N2 165.4(2) . .
O5 Fe1 N2 84.7(2) . .
O1 Fe1 N2 97.6(2) . .
O7 Fe1 N1 97.4(2) . .
O5 Fe1 N1 164.7(2) . .
O1 Fe1 N1 83.5(2) . .
N2 Fe1 N1 80.0(2) . .
O7 Fe1 N3 85.13(19) . .
O5 Fe1 N3 96.3(2) . .
O1 Fe1 N3 163.2(2) . .
N2 Fe1 N3 80.3(2) . .
N1 Fe1 N3 79.6(2) . .
O4 Sm1 O8 88.63(15) 2_546 3_556
O4 Sm1 O9 150.83(17) 2_546 1_545
O8 Sm1 O9 94.75(16) 3_556 1_545
O4 Sm1 O3 97.49(17) 2_546 .
O8 Sm1 O3 151.16(17) 3_556 .
O9 Sm1 O3 93.40(17) 1_545 .
O4 Sm1 O2W 81.11(18) 2_546 .
O8 Sm1 O2W 72.46(16) 3_556 .
O9 Sm1 O2W 72.41(17) 1_545 .
O3 Sm1 O2W 136.28(16) . .
O4 Sm1 O1W 80.32(17) 2_546 .
O8 Sm1 O1W 139.47(17) 3_556 .
O9 Sm1 O1W 78.37(17) 1_545 .
O3 Sm1 O1W 69.33(16) . .
O2W Sm1 O1W 67.36(16) . .
O4 Sm1 O3W 139.19(17) 2_546 .
O8 Sm1 O3W 77.44(15) 3_556 .
O9 Sm1 O3W 69.42(16) 1_545 .
O3 Sm1 O3W 79.67(15) . .
O2W Sm1 O3W 128.39(16) . .
O1W Sm1 O3W 133.38(16) . .
O4 Sm1 O4W 70.50(17) 2_546 .
O8 Sm1 O4W 79.19(16) 3_556 .
O9 Sm1 O4W 138.59(16) 1_545 .
O3 Sm1 O4W 76.44(17) . .
O2W Sm1 O4W 140.06(17) . .
O1W Sm1 O4W 131.09(17) . .
O3W Sm1 O4W 69.28(17) . .
O3 P1 O2 112.9(3) . .
O3 P1 O1 114.9(3) . .
O2 P1 O1 109.5(3) . .
O3 P1 C7 108.9(3) . .
O2 P1 C7 107.7(3) . .
O1 P1 C7 102.1(3) . .
O4 P2 O6 111.5(3) . .
O4 P2 O5 112.7(3) . .
O6 P2 O5 110.9(3) . .
O4 P2 C8 107.9(3) . .
O6 P2 C8 110.5(3) . .
O5 P2 C8 102.8(3) . .
O8 P3 O9 113.5(3) . .
O8 P3 O7 110.5(3) . .
O9 P3 O7 110.7(3) . .
O8 P3 C9 111.5(3) . .
O9 P3 C9 107.0(3) . .
O7 P3 C9 103.1(3) . .
C7 N1 C3 112.6(6) . .
C7 N1 C2 109.9(5) . .
C3 N1 C2 111.0(5) . .
C7 N1 Fe1 106.7(4) . .
C3 N1 Fe1 110.4(4) . .
C2 N1 Fe1 105.9(4) . .
C5 N2 C4 112.6(5) . .
C5 N2 C8 112.2(6) . .
C4 N2 C8 111.2(5) . .
C5 N2 Fe1 110.4(4) . .
C4 N2 Fe1 105.0(4) . .
C8 N2 Fe1 104.7(4) . .
C6 N3 C1 111.6(6) . .
C6 N3 C9 110.1(6) . .
C1 N3 C9 113.4(5) . .
C6 N3 Fe1 104.4(4) . .
C1 N3 Fe1 110.7(4) . .
C9 N3 Fe1 106.1(4) . .
P1 O1 Fe1 122.4(3) . .
P1 O2 H2 109.5 . .
P1 O3 Sm1 161.0(3) . .
P2 O4 Sm1 157.2(3) . 2_556
P2 O5 Fe1 120.7(3) . .
P3 O7 Fe1 120.3(3) . .
P3 O8 Sm1 140.7(3) . 3_556
P3 O9 Sm1 149.2(3) . 1_565
O12' Cl1 O10' 111.3(10) . .
O12' Cl1 O11' 111.5(9) . .
O10' Cl1 O11' 111.6(8) . .
O13 Cl1 O11 110.2(9) . .
O13 Cl1 O12 112.0(9) . .
O11 Cl1 O12 104.3(9) . .
O13 Cl1 O10 109.6(9) . .
O11 Cl1 O10 112.6(8) . .
O12 Cl1 O10 108.0(9) . .
O12' Cl1 O13' 114.4(11) . .
O10' Cl1 O13' 103.2(9) . .
O11' Cl1 O13' 104.4(8) . .
Sm1 O1W H1WA 109.0 . .
Sm1 O1W H1WB 109.3 . .
H1WA O1W H1WB 109.5 . .
Sm1 O2W H2WA 112.6 . .
Sm1 O2W H2WB 99.0 . .
H2WA O2W H2WB 121.8 . .
Sm1 O3W H3WA 109.4 . .
Sm1 O3W H3WB 109.1 . .
H3WA O3W H3WB 109.5 . .
Sm1 O4W H4WA 109.1 . .
Sm1 O4W H4WB 109.4 . .
H4WA O4W H4WB 109.5 . .
H5WA O5W H5WB 116.0 . .
H6WD O6W H6WC 115.5 . .
H7WA O7W H7WB 109.5 . .
H8WA O8W H8WB 110.7 . .
H9WA O9W H9WB 118.4 . .
N3 C1 C2 112.3(6) . .
N3 C1 H1A 109.1 . .
C2 C1 H1A 109.1 . .
N3 C1 H1B 109.1 . .
C2 C1 H1B 109.1 . .
H1A C1 H1B 107.9 . .
N1 C2 C1 109.8(6) . .
N1 C2 H2A 109.7 . .
C1 C2 H2A 109.7 . .
N1 C2 H2B 109.7 . .
C1 C2 H2B 109.7 . .
H2A C2 H2B 108.2 . .
N1 C3 C4 112.4(6) . .
N1 C3 H3A 109.1 . .
C4 C3 H3A 109.1 . .
N1 C3 H3B 109.1 . .
C4 C3 H3B 109.1 . .
H3A C3 H3B 107.8 . .
N2 C4 C3 110.4(6) . .
N2 C4 H4A 109.6 . .
C3 C4 H4A 109.6 . .
N2 C4 H4B 109.6 . .
C3 C4 H4B 109.6 . .
H4A C4 H4B 108.1 . .
N2 C5 C6 112.7(6) . .
N2 C5 H5A 109.0 . .
C6 C5 H5A 109.0 . .
N2 C5 H5B 109.0 . .
C6 C5 H5B 109.0 . .
H5A C5 H5B 107.8 . .
N3 C6 C5 111.0(6) . .
N3 C6 H6A 109.4 . .
C5 C6 H6A 109.4 . .
N3 C6 H6B 109.4 . .
C5 C6 H6B 109.4 . .
H6A C6 H6B 108.0 . .
N1 C7 P1 111.3(4) . .
N1 C7 H7A 109.4 . .
P1 C7 H7A 109.4 . .
N1 C7 H7B 109.4 . .
P1 C7 H7B 109.4 . .
H7A C7 H7B 108.0 . .
N2 C8 P2 111.6(4) . .
N2 C8 H8A 109.3 . .
P2 C8 H8A 109.3 . .
N2 C8 H8B 109.3 . .
P2 C8 H8B 109.3 . .
H8A C8 H8B 108.0 . .
N3 C9 P3 113.2(5) . .
N3 C9 H9A 108.9 . .
P3 C9 H9A 108.9 . .
N3 C9 H9B 108.9 . .
P3 C9 H9B 108.9 . .
H9A C9 H9B 107.7 . .

loop_
_geom_bond_atom_site_label_1
_geom_bond_atom_site_label_2
_geom_bond_distance
_geom_bond_site_symmetry_2
Fe1 O7 1.932(4) .
Fe1 O5 1.950(4) .
Fe1 O1 1.953(4) .
Fe1 N2 2.177(5) .
Fe1 N1 2.193(6) .
Fe1 N3 2.197(5) .
Sm1 O4 2.322(5) 2_546
Sm1 O8 2.326(4) 3_556
Sm1 O9 2.339(5) 1_545
Sm1 O3 2.349(5) .
Sm1 O2W 2.515(5) .
Sm1 O1W 2.518(4) .
Sm1 O3W 2.547(4) .
Sm1 O4W 2.586(5) .
P1 O3 1.483(5) .
P1 O2 1.532(5) .
P1 O1 1.532(5) .
P1 C7 1.821(7) .
P2 O4 1.494(5) .
P2 O6 1.510(5) .
P2 O5 1.545(4) .
P2 C8 1.793(7) .
P3 O8 1.495(4) .
P3 O9 1.508(5) .
P3 O7 1.553(5) .
P3 C9 1.835(7) .
N1 C7 1.458(8) .
N1 C3 1.481(8) .
N1 C2 1.488(8) .
N2 C5 1.489(8) .
N2 C4 1.493(9) .
N2 C8 1.499(8) .
N3 C6 1.477(8) .
N3 C1 1.490(8) .
N3 C9 1.496(8) .
O2 H2 0.8200 .
O4 Sm1 2.322(5) 2_556
O8 Sm1 2.326(4) 3_556
O9 Sm1 2.339(5) 1_565
Cl1 O13 1.382(8) .
Cl1 O12' 1.390(8) .
Cl1 O10' 1.396(8) .
Cl1 O11' 1.409(7) .
Cl1 O11 1.417(8) .
Cl1 O12 1.425(8) .
Cl1 O10 1.430(8) .
Cl1 O13' 1.435(8) .
O1W H1WA 0.8499 .
O1W H1WB 0.8499 .
O2W H2WA 0.8673 .
O2W H2WB 0.8986 .
O3W H3WA 0.8500 .
O3W H3WB 0.8500 .
O4W H4WA 0.8501 .
O4W H4WB 0.8499 .
O5W H5WA 0.8499 .
O5W H5WB 0.8498 .
O6W H6WD 0.8496 .
O6W H6WC 0.8599 .
O7W H7WA 0.8500 .
O7W H7WB 0.8503 .
O8W H8WA 0.8499 .
O8W H8WB 0.8498 .
O9W H9WA 0.8689 .
O9W H9WB 0.8522 .
C1 C2 1.521(10) .
C1 H1A 0.9700 .
C1 H1B 0.9700 .
C2 H2A 0.9700 .
C2 H2B 0.9700 .
C3 C4 1.507(9) .
C3 H3A 0.9700 .
C3 H3B 0.9700 .
C4 H4A 0.9700 .
C4 H4B 0.9700 .
C5 C6 1.517(9) .
C5 H5A 0.9700 .
C5 H5B 0.9700 .
C6 H6A 0.9700 .
C6 H6B 0.9700 .
C7 H7A 0.9700 .
C7 H7B 0.9700 .
C8 H8A 0.9700 .
C8 H8B 0.9700 .
C9 H9A 0.9700 .
C9 H9B 0.9700 .

loop_
_geom_hbond_atom_site_label_D
_geom_hbond_atom_site_label_H
_geom_hbond_atom_site_label_A
_geom_hbond_distance_DH
_geom_hbond_distance_HA
_geom_hbond_distance_DA
_geom_hbond_angle_DHA
_geom_hbond_site_symmetry_A
C2 H2B O13 0.97 2.53 3.081(12) 116 .
C1 H1B O13 0.97 2.49 2.971(11) 111 .
O9W H9WB O6 0.85 2.26 2.866(7) 128 2_546
O9W H9WA O9 0.87 2.36 3.078(7) 140 .
O9W H9WA O7 0.87 2.34 3.148(6) 155 .
O8W H8WB O6W 0.85 2.51 2.992(18) 117 2_646
O8W H8WA O12' 0.85 1.91 2.750(13) 171 4_666
O8W H8WA O12 0.85 2.30 3.133(15) 165 4_666
O7W H7WB O6W 0.85 2.04 2.68(2) 132 .
O7W H7WA O4 0.85 2.51 3.274(9) 150 .
O6W H6WC O12 0.86 2.53 3.15(3) 130 3_666
O6W H6WD O10 0.85 2.25 2.77(2) 120 4_666
O5W H5WB O10 0.85 2.48 3.015(18) 122 4_666
O5W H5WA O2 0.85 2.46 2.981(13) 120 1_565
O4W H4WB O7 0.85 2.19 2.832(7) 132 .
O4W H4WA O9W 0.85 2.50 3.301(7) 157 .
O4W H4WA O7W 0.85 2.58 3.012(11) 113 2_546
O3W H3WB O7W 0.85 2.21 2.724(9) 119 4_565
O3W H3WA O9 0.85 2.51 2.922(7) 111 3_556
O2W H2WB O8 0.90 2.40 2.866(7) 113 3_556
O2W H2WA O9W 0.87 1.95 2.804(8) 167 1_545
O1W H1WB O1 0.85 2.21 2.867(6) 134 2_546
O1W H1WA O5 0.85 2.57 3.045(7) 116 1_545
O2 H2 O6 0.82 1.72 2.455(7) 148 1_545
C2 H2B O13 0.97 2.53 3.081(12) 116 .
C1 H1B O13 0.97 2.49 2.971(11) 111 .
O9W H9WB O6 0.85 2.26 2.866(7) 128 2_546
O9W H9WA O9 0.87 2.36 3.078(7) 140 .
O9W H9WA O7 0.87 2.34 3.148(6) 155 .
O8W H8WB O6W 0.85 2.51 2.992(18) 117 2_646
O8W H8WA O12' 0.85 1.91 2.750(13) 171 4_666
O8W H8WA O12 0.85 2.30 3.133(15) 165 4_666
O7W H7WB O6W 0.85 2.04 2.68(2) 132 .
O7W H7WA O4 0.85 2.51 3.274(9) 150 .
O6W H6WC O13' 0.86 2.57 3.42(3) 174 3_666
O6W H6WC O12 0.86 2.53 3.15(3) 130 3_666
O6W H6WD O10 0.85 2.25 2.77(2) 120 4_666
O5W H5WB O10 0.85 2.48 3.015(18) 122 4_666
O5W H5WA O2 0.85 2.46 2.981(13) 120 1_565
O4W H4WB O7 0.85 2.19 2.832(7) 132 .
O4W H4WA O9W 0.85 2.50 3.301(7) 157 .
O4W H4WA O7W 0.85 2.58 3.012(11) 113 2_546
O3W H3WB O7W 0.85 2.21 2.724(9) 119 4_565
O3W H3WA O9 0.85 2.51 2.922(7) 111 3_556
O2W H2WB O8 0.90 2.40 2.866(7) 113 3_556
O2W H2WA O9W 0.87 1.95 2.804(8) 167 1_545
O1W H1WB O1 0.85 2.21 2.867(6) 134 2_546
O1W H1WA O5 0.85 2.57 3.045(7) 116 1_545
O2 H2 O6 0.82 1.72 2.455(7) 148 1_545
O2 H2 O6 0.82 1.72 2.455(7) 148 1_545
O1W H1WA O5 0.85 2.57 3.045(7) 116 1_545
O1W H1WB O1 0.85 2.21 2.867(6) 134 2_546
O2W H2WA O9W 0.87 1.95 2.804(8) 167 1_545
O2W H2WB O8 0.90 2.40 2.866(7) 113 3_556
O3W H3WA O9 0.85 2.51 2.922(7) 111 3_556
O3W H3WB O7W 0.85 2.21 2.724(9) 119 4_565
O4W H4WA O7W 0.85 2.58 3.012(11) 113 2_546
O4W H4WA O9W 0.85 2.50 3.301(7) 157 .
O4W H4WB O7 0.85 2.19 2.832(7) 132 .
O5W H5WA O2 0.85 2.46 2.981(13) 120 1_565
O5W H5WB O10 0.85 2.48 3.015(18) 122 4_666
O6W H6WD O10 0.85 2.25 2.77(2) 120 4_666
O6W H6WC O12 0.86 2.53 3.15(3) 130 3_666
O6W H6WC O13' 0.86 2.57 3.42(3) 174 3_666
O7W H7WA O4 0.85 2.51 3.274(9) 150 .
O7W H7WB O6W 0.85 2.04 2.68(2) 132 .
O8W H8WA O12 0.85 2.30 3.133(15) 165 4_666
O8W H8WA O12' 0.85 1.91 2.750(13) 171 4_666
O8W H8WB O6W 0.85 2.51 2.992(18) 117 2_646
O9W H9WA O7 0.87 2.34 3.148(6) 155 .
O9W H9WA O9 0.87 2.36 3.078(7) 140 .
O9W H9WB O6 0.85 2.26 2.866(7) 128 2_546
C1 H1B O13 0.97 2.49 2.971(11) 111 .

loop_
_geom_torsion_atom_site_label_1
_geom_torsion_atom_site_label_2
_geom_torsion_atom_site_label_3
_geom_torsion_atom_site_label_4
_geom_torsion
_geom_torsion_site_symmetry_4
O3 P1 O1 Fe1 -119.7(3) .
O2 P1 O1 Fe1 112.0(3) .
C7 P1 O1 Fe1 -1.9(4) .
O2 P1 O3 Sm1 175.5(8) .
O1 P1 O3 Sm1 48.9(10) .
C7 P1 O3 Sm1 -64.9(10) .
O6 P2 O4 Sm1 173.8(7) 2_556
O5 P2 O4 Sm1 48.2(8) 2_556
C8 P2 O4 Sm1 -64.6(8) 2_556
O4 P2 O5 Fe1 -115.7(3) .
O6 P2 O5 Fe1 118.4(3) .
C8 P2 O5 Fe1 0.3(4) .
O8 P3 O7 Fe1 134.9(3) .
O9 P3 O7 Fe1 -98.5(3) .
C9 P3 O7 Fe1 15.6(4) .
O9 P3 O8 Sm1 -9.0(6) 3_556
O7 P3 O8 Sm1 116.0(5) 3_556
C9 P3 O8 Sm1 -129.9(5) 3_556
O8 P3 O9 Sm1 -101.2(5) 1_565
O7 P3 O9 Sm1 133.9(5) 1_565
C9 P3 O9 Sm1 22.2(6) 1_565
C6 N3 C1 C2 134.1(6) .
C9 N3 C1 C2 -100.9(7) .
Fe1 N3 C1 C2 18.3(7) .
C7 N1 C2 C1 164.6(6) .
C3 N1 C2 C1 -70.2(7) .
Fe1 N1 C2 C1 49.7(6) .
N3 C1 C2 N1 -46.3(8) .
C7 N1 C3 C4 -101.9(7) .
C2 N1 C3 C4 134.4(6) .
Fe1 N1 C3 C4 17.3(7) .
C5 N2 C4 C3 -70.2(7) .
C8 N2 C4 C3 162.8(6) .
Fe1 N2 C4 C3 50.0(6) .
N1 C3 C4 N2 -46.1(8) .
C4 N2 C5 C6 131.6(6) .
C8 N2 C5 C6 -102.0(6) .
Fe1 N2 C5 C6 14.5(7) .
C1 N3 C6 C5 -70.1(7) .
C9 N3 C6 C5 163.1(5) .
Fe1 N3 C6 C5 49.5(6) .
N2 C5 C6 N3 -44.4(8) .
C3 N1 C7 P1 81.6(6) .
C2 N1 C7 P1 -154.0(5) .
Fe1 N1 C7 P1 -39.7(5) .
O3 P1 C7 N1 150.9(5) .
O2 P1 C7 N1 -86.3(5) .
O1 P1 C7 N1 29.0(5) .
C5 N2 C8 P2 78.9(6) .
C4 N2 C8 P2 -153.8(5) .
Fe1 N2 C8 P2 -40.9(5) .
O4 P2 C8 N2 148.1(5) .
O6 P2 C8 N2 -89.6(5) .
O5 P2 C8 N2 28.8(6) .
C6 N3 C9 P3 -142.8(5) .
C1 N3 C9 P3 91.4(6) .
Fe1 N3 C9 P3 -30.3(5) .
O8 P3 C9 N3 -105.8(5) .
O9 P3 C9 N3 129.6(5) .
O7 P3 C9 N3 12.8(5) .
